data_7060860
loop_
_publ_author_name
'Yadav, Priyanka'
'Awasthi, Satish K.'

_publ_section_title
;
 Probing the catalytic activity of highly efficient sulfonic acid
 fabricated cobalt ferrite magnetic nanoparticles for the clean and
 scalable synthesis of dihydro, spiro and bis quinazolinones
;
_journal_issue 35
_journal_name_full 'New Journal of Chemistry'
_journal_page_first 15928
_journal_page_last 15941
_journal_paper_doi 10.1039/D1NJ01149A
_journal_volume 45
_journal_year 2021
_chemical_formula_moiety '0.16(C14 H10 N3 O3)'
_chemical_formula_sum 'C2.24 H1.6 N0.48 O0.48'
_chemical_formula_weight 42.92
_space_group_crystal_system monoclinic
_space_group_IT_number 15
_space_group_name_Hall '-C 2yc'
_space_group_name_H-M_alt 'C 1 2/c 1'
_symmetry_Int_Tables_number 15
_audit_creation_date 2020-09-22
_audit_creation_method
;
Olex2 1.2
(compiled 2018.05.29 svn.r3508 for OlexSys, GUI svn.r5506)
;
_audit_update_record
;
2020-09-23 deposited with the CCDC.	2021-07-23 downloaded from the CCDC.
;
_cell_angle_alpha 90
_cell_angle_beta 109.8180(10)
_cell_angle_gamma 90
_cell_formula_units_Z 50
_cell_length_a 20.0038(9)
_cell_length_b 10.8076(4)
_cell_length_c 12.4320(5)
_cell_volume 2528.53(18)
_computing_molecular_graphics 'Olex2 (Dolomanov et al., 2009)'
_computing_publication_material 'Olex2 (Dolomanov et al., 2009)'
_computing_structure_refinement 'olex2.refine (Bourhis et al., 2015)'
_diffrn_ambient_temperature 295.4
_diffrn_measured_fraction_theta_full 0.9965
_diffrn_measured_fraction_theta_max 0.9965
_diffrn_radiation_type 'Mo K\a'
_diffrn_radiation_wavelength 0.71073
_diffrn_reflns_av_R_equivalents 0.0206
_diffrn_reflns_av_unetI/netI 0.0188
_diffrn_reflns_limit_h_max 26
_diffrn_reflns_limit_h_min -26
_diffrn_reflns_limit_k_max 14
_diffrn_reflns_limit_k_min -14
_diffrn_reflns_limit_l_max 16
_diffrn_reflns_limit_l_min -16
_diffrn_reflns_number 20839
_diffrn_reflns_theta_full 28.2900
_diffrn_reflns_theta_max 28.29
_diffrn_reflns_theta_min 2.16
_exptl_absorpt_coefficient_mu 0.102
_exptl_crystal_density_diffrn 1.4092
_exptl_crystal_F_000 1112.5857
_refine_diff_density_max 1.1113
_refine_diff_density_min -1.2122
_refine_diff_density_rms 0.3668
_refine_ls_d_res_high 0.7498
_refine_ls_d_res_low 9.4095
_refine_ls_extinction_expression Fc^*^=kFc[1+0.001xFc^2^\l^3^/sin(2\q)]^-1/4^
_refine_ls_goodness_of_fit_ref 1.3032
_refine_ls_hydrogen_treatment constr
_refine_ls_matrix_type full
_refine_ls_number_constraints 20
_refine_ls_number_parameters 182
_refine_ls_number_reflns 3136
_refine_ls_number_restraints 0
_refine_ls_restrained_S_all 1.3032
_refine_ls_R_factor_all 0.1247
_refine_ls_R_factor_gt 0.0811
_refine_ls_shift/su_max 22.7181
_refine_ls_shift/su_mean 1.6910
_refine_ls_structure_factor_coef Fsqd
_refine_ls_weighting_details 'w=1/[\s^2^(Fo^2^)+(0.2P)^2^] where P=(Fo^2^+2Fc^2^)/3'
_refine_ls_weighting_scheme calc
_refine_ls_wR_factor_gt 0.2319
_refine_ls_wR_factor_ref 0.2802
_reflns_Friedel_coverage 0.0
_reflns_limit_h_max 25
_reflns_limit_h_min -26
_reflns_limit_k_max 14
_reflns_limit_k_min 0
_reflns_limit_l_max 16
_reflns_limit_l_min 0
_reflns_number_gt 2713
_reflns_number_total 3136
_reflns_threshold_expression I>=2u(I)
_cod_data_source_file d1nj01149a2.cif
_cod_data_source_block qc3
_cod_depositor_comments 'Adding full bibliography for 7060860--7060861.cif.'
_cod_database_code 7060860
_olex2_refinement_description
;
1. Fixed Uiso
 At 1.2 times of:
  All C(H) groups, All N(H) groups
2.a Aromatic/amide H refined with riding coordinates:
 N3(H3), N2(H2), C7(H7), C8(H8), C9(H9), C10(H10), C1(H1), C2(H2a), C3(H3a),
 C4(H4)
;
_olex2_submission_special_instructions 'No special instructions were received'

loop_
_space_group_symop_id
_space_group_symop_operation_xyz
1 x,y,z
2 -x,y,-z+1/2
3 -x,-y,-z
4 x,-y,z-1/2
5 x+1/2,y+1/2,z
6 -x+1/2,y+1/2,-z+1/2
7 -x+1/2,-y+1/2,-z
8 x+1/2,-y+1/2,z-1/2

loop_
_atom_site_label
_atom_site_type_symbol
_atom_site_fract_x
_atom_site_fract_y
_atom_site_fract_z
_atom_site_U_iso_or_equiv
_atom_site_adp_type
_atom_site_occupancy
_atom_site_refinement_flags_posn
O1 O 0.18279(6) 0.21862(12) 0.06521(11) 0.0462(4) Uani 1.000000 .
N3 N 0.30451(7) 0.44206(13) 0.31468(13) 0.0393(4) Uani 1.000000 .
O2 O 0.44907(7) 0.52472(12) 0.38109(12) 0.0501(4) Uani 1.000000 .
O3 O 0.55183(7) 0.46241(15) 0.38156(13) 0.0563(5) Uani 1.000000 .
N2 N 0.28166(6) 0.33471(12) 0.14104(10) 0.0345(4) Uani 1.000000 .
C12 C 0.20539(8) 0.30338(14) 0.25143(13) 0.0345(4) Uani 1.000000 .
C5 C 0.39333(7) 0.28740(12) 0.29675(11) 0.0298(4) Uani 1.000000 .
N1 N 0.49006(7) 0.44296(13) 0.37456(11) 0.0378(4) Uani 1.000000 .
C1 C 0.51602(9) 0.22531(17) 0.40532(14) 0.0418(5) Uani 1.000000 .
C11 C 0.24783(8) 0.38607(14) 0.33281(13) 0.0341(4) Uani 1.000000 .
C4 C 0.37617(9) 0.16179(14) 0.28449(14) 0.0374(4) Uani 1.000000 .
C6 C 0.46470(8) 0.31478(14) 0.35886(12) 0.0323(4) Uani 1.000000 .
C00D C 0.22176(7) 0.28054(14) 0.14612(12) 0.0332(4) Uani 1.000000 .
C13 C 0.33732(7) 0.38602(13) 0.23897(11) 0.0314(4) Uani 1.000000 .
C3 C 0.42662(10) 0.07019(16) 0.33100(17) 0.0479(5) Uani 1.000000 .
C7 C 0.14582(10) 0.24880(18) 0.26705(18) 0.0472(5) Uani 1.000000 .
C2 C 0.49644(10) 0.10216(18) 0.39106(17) 0.0499(5) Uani 1.000000 .
C10 C 0.22884(11) 0.41371(18) 0.42927(15) 0.0481(5) Uani 1.000000 .
C8 C 0.12925(13) 0.2760(2) 0.3642(2) 0.0602(6) Uani 1.000000 .
C9 C 0.17029(13) 0.3590(2) 0.4425(2) 0.0595(6) Uani 1.000000 .
H3 H 0.32071(7) 0.51077(13) 0.34834(13) 0.0472(5) Uiso 1.000000 R
H2 H 0.28712(6) 0.33902(12) 0.07544(10) 0.0414(5) Uiso 1.000000 R
H7 H 0.11748(10) 0.19448(18) 0.21252(18) 0.0566(6) Uiso 1.000000 R
H8 H 0.09057(13) 0.2383(2) 0.3761(2) 0.0722(7) Uiso 1.000000 R
H9 H 0.15803(13) 0.3787(2) 0.5062(2) 0.0714(7) Uiso 1.000000 R
H10 H 0.25600(11) 0.46902(18) 0.48401(15) 0.0577(6) Uiso 1.000000 R
H1 H 0.56275(9) 0.24773(17) 0.44536(14) 0.0502(6) Uiso 1.000000 R
H2a H 0.53010(10) 0.04077(18) 0.42173(17) 0.0599(6) Uiso 1.000000 R
H3a H 0.41343(10) -0.01271(16) 0.32175(17) 0.0574(6) Uiso 1.000000 R
H4 H 0.32963(9) 0.13861(14) 0.24402(14) 0.0449(5) Uiso 1.000000 R

loop_
_atom_site_aniso_label
_atom_site_aniso_U_11
_atom_site_aniso_U_22
_atom_site_aniso_U_33
_atom_site_aniso_U_12
_atom_site_aniso_U_13
_atom_site_aniso_U_23
O1 0.0338(7) 0.0605(9) 0.0380(7) -0.0051(5) 0.0039(5) -0.0125(5)
N3 0.0361(7) 0.0414(8) 0.0426(8) -0.0050(5) 0.0160(6) -0.0151(5)
O2 0.0466(8) 0.0423(7) 0.0520(9) -0.0024(5) 0.0043(6) -0.0108(5)
O3 0.0444(8) 0.0712(10) 0.0577(9) -0.0219(6) 0.0230(6) -0.0144(6)
N2 0.0303(7) 0.0478(8) 0.0237(7) -0.0019(5) 0.0069(5) -0.0020(5)
C12 0.0325(8) 0.0371(8) 0.0352(8) 0.0022(6) 0.0132(6) -0.0007(6)
C5 0.0301(7) 0.0352(8) 0.0244(7) -0.0022(5) 0.0095(5) -0.0016(5)
N1 0.0358(7) 0.0475(8) 0.0274(7) -0.0065(5) 0.0074(5) -0.0042(5)
C1 0.0335(8) 0.0562(11) 0.0329(8) 0.0040(7) 0.0076(7) 0.0078(6)
C11 0.0367(8) 0.0330(8) 0.0339(8) 0.0043(5) 0.0137(6) -0.0011(5)
C4 0.0372(8) 0.0352(8) 0.0395(9) -0.0027(6) 0.0124(6) -0.0002(6)
C6 0.0312(7) 0.0406(8) 0.0243(7) -0.0032(6) 0.0082(5) -0.0005(5)
C00D 0.0275(7) 0.0394(8) 0.0289(8) 0.0031(5) 0.0046(6) -0.0027(5)
C13 0.0307(7) 0.0348(8) 0.0281(7) -0.0016(5) 0.0094(6) -0.0030(5)
C3 0.0522(11) 0.0367(9) 0.0560(11) 0.0043(7) 0.0202(9) 0.0070(7)
C7 0.0432(9) 0.0433(9) 0.0606(12) -0.0049(7) 0.0249(9) -0.0035(7)
C2 0.0472(10) 0.0506(10) 0.0502(10) 0.0141(7) 0.0141(8) 0.0143(8)
C10 0.0623(11) 0.0467(10) 0.0406(10) 0.0058(8) 0.0243(8) -0.0058(7)
C8 0.0636(13) 0.0608(12) 0.0731(15) -0.0047(9) 0.0454(11) 0.0048(10)
C9 0.0749(14) 0.0639(12) 0.0562(12) 0.0103(11) 0.0436(11) 0.0042(9)

loop_
_atom_type_symbol
_atom_type_scat_dispersion_real
_atom_type_scat_dispersion_imag
_atom_type_scat_Cromer_Mann_a1
_atom_type_scat_Cromer_Mann_a2
_atom_type_scat_Cromer_Mann_a3
_atom_type_scat_Cromer_Mann_a4
_atom_type_scat_Cromer_Mann_b1
_atom_type_scat_Cromer_Mann_b2
_atom_type_scat_Cromer_Mann_b3
_atom_type_scat_Cromer_Mann_b4
_atom_type_scat_Cromer_Mann_c
_atom_type_scat_source
_atom_type_scat_dispersion_source
H 0.00000 0.00000 0.49300 0.32291 0.14019 0.04081 10.51090 26.12570 3.14236 57.79970 0.0030380000826 'International Tables Volume C Table 6.1.1.4 (pp. 500-502)' 'Henke, Gullikson and Davis, At. Data and Nucl. Data Tables, 1993, 54, 2'
C 0.00347 0.00161 2.31000 1.02000 1.58860 0.86500 20.84390 10.20750 0.56870 51.65120 0.215599998832 'International Tables Volume C Table 6.1.1.4 (pp. 500-502)' 'Henke, Gullikson and Davis, At. Data and Nucl. Data Tables, 1993, 54, 2'
O 0.01158 0.00611 3.04850 2.28680 1.54630 0.86700 13.27710 5.70110 0.32390 32.90890 0.250800013542 'International Tables Volume C Table 6.1.1.4 (pp. 500-502)' 'Henke, Gullikson and Davis, At. Data and Nucl. Data Tables, 1993, 54, 2'
N 0.00653 0.00323 12.21260 3.13220 2.01250 1.16630 0.00570 9.89330 28.99750 0.58260 -11.5290002823 'International Tables Volume C Table 6.1.1.4 (pp. 500-502)' 'Henke, Gullikson and Davis, At. Data and Nucl. Data Tables, 1993, 54, 2'

loop_
_geom_angle_atom_site_label_1
_geom_angle_atom_site_label_2
_geom_angle_atom_site_label_3
_geom_angle
_geom_angle_site_symmetry_1
_geom_angle_site_symmetry_3
_geom_angle_publ_flag
C13 N3 C11 120.30(12) . . ?
H3 N3 C11 119.85(8) . . ?
H3 N3 C13 119.85(8) . . ?
C13 N2 C00D 124.39(12) . . ?
H2 N2 C00D 117.81(8) . . ?
H2 N2 C13 117.81(7) . . ?
C00D C12 C11 119.07(14) . . ?
C7 C12 C11 120.29(15) . . ?
C7 C12 C00D 120.53(15) . . ?
C6 C5 C4 115.55(13) . . ?
C13 C5 C4 120.67(12) . . ?
C13 C5 C6 123.69(12) . . ?
O3 N1 O2 123.47(15) . . ?
C6 N1 O2 118.73(13) . . ?
C6 N1 O3 117.79(14) . . ?
C2 C1 C6 118.76(16) . . ?
H1 C1 C6 120.62(10) . . ?
H1 C1 C2 120.62(10) . . ?
C12 C11 N3 119.73(14) . . ?
C10 C11 N3 121.61(15) . . ?
C10 C11 C12 118.59(16) . . ?
C3 C4 C5 121.97(15) . . ?
H4 C4 C5 119.01(9) . . ?
H4 C4 C3 119.01(10) . . ?
N1 C6 C5 120.91(13) . . ?
C1 C6 C5 123.58(14) . . ?
C1 C6 N1 115.47(13) . . ?
N2 C00D O1 121.24(14) . . ?
C12 C00D O1 122.92(14) . . ?
C12 C00D N2 115.82(12) . . ?
N2 C13 N3 108.45(11) . . ?
C5 C13 N3 113.89(12) . . ?
C5 C13 N2 110.93(11) . . ?
C2 C3 C4 120.19(16) . . ?
H3a C3 C4 119.90(10) . . ?
H3a C3 C2 119.90(10) . . ?
C8 C7 C12 119.77(19) . . ?
H7 C7 C12 120.11(10) . . ?
H7 C7 C8 120.11(13) . . ?
C3 C2 C1 119.95(16) . . ?
H2a C2 C1 120.02(10) . . ?
H2a C2 C3 120.02(10) . . ?
C9 C10 C11 119.94(18) . . ?
H10 C10 C11 120.03(11) . . ?
H10 C10 C9 120.03(12) . . ?
C9 C8 C7 119.60(19) . . ?
H8 C8 C7 120.20(13) . . ?
H8 C8 C9 120.20(12) . . ?
C8 C9 C10 121.77(18) . . ?
H9 C9 C10 119.12(12) . . ?
H9 C9 C8 119.12(12) . . ?

loop_
_geom_bond_atom_site_label_1
_geom_bond_atom_site_label_2
_geom_bond_distance
_geom_bond_site_symmetry_2
_geom_bond_publ_flag
O1 C00D 1.2391(18) . ?
N3 C11 1.370(2) . ?
N3 C13 1.4499(18) . ?
N3 H3 0.8600 . ?
O2 N1 1.2267(19) . ?
O3 N1 1.2269(18) . ?
N2 C00D 1.3543(19) . ?
N2 C13 1.4527(18) . ?
N2 H2 0.8600 . ?
C12 C11 1.400(2) . ?
C12 C00D 1.474(2) . ?
C12 C7 1.401(2) . ?
C5 C4 1.396(2) . ?
C5 C6 1.405(2) . ?
C5 C13 1.537(2) . ?
N1 C6 1.465(2) . ?
C1 C6 1.386(2) . ?
C1 C2 1.382(3) . ?
C1 H1 0.9300 . ?
C11 C10 1.407(2) . ?
C4 C3 1.392(2) . ?
C4 H4 0.9300 . ?
C3 C2 1.386(3) . ?
C3 H3a 0.9300 . ?
C7 C8 1.388(3) . ?
C7 H7 0.9300 . ?
C2 H2a 0.9300 . ?
C10 C9 1.371(3) . ?
C10 H10 0.9300 . ?
C8 C9 1.373(3) . ?
C8 H8 0.9300 . ?
C9 H9 0.9300 . ?
